data_2220316
loop_
_publ_author_name
'Guo, Jin-Chun'
'Liu, Qing-Hao'
'Guo, Jin-Ying'
'Chen, Mei-Zhu'
'Zhang, Rui-Wang'

_publ_section_title
;
 2-(4-Dimethylamino-2-hydroxybenzoyl)benzoic acid methanol solvate
;
_journal_coeditor_code PV2121
_journal_issue 12
_journal_name_full 'Acta Crystallographica Section E'
_journal_page_first o2419
_journal_paper_doi 10.1107/S1600536808038403
_journal_volume 64
_journal_year 2008
_chemical_formula_iupac 'C16 H14 N O4, C1 H4 O1'
_chemical_formula_moiety 'C16 H14 N O4, C1 H4 O1'
_chemical_formula_sum 'C17 H19 N O5'
_chemical_formula_weight 317.33
_chemical_name_systematic
;
2-(4-Dimethylamino-2-hydroxybenzoyl)benzoic acid methanol solvate
;
_space_group_IT_number 2
_symmetry_cell_setting triclinic
_symmetry_space_group_name_Hall '-P 1'
_symmetry_space_group_name_H-M 'P -1'
_atom_sites_solution_hydrogens geom
_atom_sites_solution_primary direct
_atom_sites_solution_secondary difmap
_audit_creation_method SHELXL97
_cell_angle_alpha 83.92(3)
_cell_angle_beta 80.21(3)
_cell_angle_gamma 64.94(3)
_cell_formula_units_Z 2
_cell_length_a 7.1438(14)
_cell_length_b 7.3021(15)
_cell_length_c 16.613(3)
_cell_measurement_reflns_used 2451
_cell_measurement_temperature 113(2)
_cell_measurement_theta_max 27.472
_cell_measurement_theta_min 2.490
_cell_volume 773.0(3)
_computing_cell_refinement 'CrystalClear (Rigaku/MSC, 2005)'
_computing_data_collection 'CrystalClear (Rigaku/MSC, 2005)'
_computing_data_reduction 'CrystalStructure (Rigaku/MSC, 2005)'
_computing_molecular_graphics 'SHELXTL (Sheldrick, 2008)'
_computing_publication_material 'SHELXTL (Sheldrick, 2008)'
_computing_structure_refinement 'SHELXL97 (Sheldrick, 2008)'
_computing_structure_solution 'SHELXS97 (Sheldrick, 2008)'
_diffrn_ambient_temperature 113(2)
_diffrn_detector_area_resol_mean 7.31
_diffrn_measured_fraction_theta_full 0.996
_diffrn_measured_fraction_theta_max 0.995
_diffrn_measurement_device_type 'Rigaku Saturn CCD area-detector'
_diffrn_measurement_method '\w and \f'
_diffrn_radiation_monochromator confocal
_diffrn_radiation_source 'rotating anode'
_diffrn_radiation_type MoK\a
_diffrn_radiation_wavelength 0.71073
_diffrn_reflns_av_R_equivalents 0.0339
_diffrn_reflns_av_sigmaI/netI 0.0314
_diffrn_reflns_limit_h_max 9
_diffrn_reflns_limit_h_min -9
_diffrn_reflns_limit_k_max 9
_diffrn_reflns_limit_k_min -9
_diffrn_reflns_limit_l_max 21
_diffrn_reflns_limit_l_min -21
_diffrn_reflns_number 12548
_diffrn_reflns_theta_full 25.00
_diffrn_reflns_theta_max 27.48
_diffrn_reflns_theta_min 2.49
_diffrn_standards_decay_% 0
_diffrn_standards_interval_count 0
_diffrn_standards_interval_time 0
_diffrn_standards_number 0
_exptl_absorpt_coefficient_mu 0.101
_exptl_absorpt_correction_T_max 0.9880
_exptl_absorpt_correction_T_min 0.9801
_exptl_absorpt_correction_type multi-scan
_exptl_absorpt_process_details '(SADABS; Sheldrick, 1996)'
_exptl_crystal_colour yellow
_exptl_crystal_density_diffrn 1.363
_exptl_crystal_density_method 'not measured'
_exptl_crystal_description block
_exptl_crystal_F_000 336
_exptl_crystal_size_max 0.20
_exptl_crystal_size_mid 0.18
_exptl_crystal_size_min 0.12
_refine_diff_density_max 0.313
_refine_diff_density_min -0.252
_refine_ls_extinction_method none
_refine_ls_goodness_of_fit_ref 1.061
_refine_ls_hydrogen_treatment mixed
_refine_ls_matrix_type full
_refine_ls_number_parameters 220
_refine_ls_number_reflns 3528
_refine_ls_number_restraints 0
_refine_ls_restrained_S_all 1.061
_refine_ls_R_factor_all 0.0460
_refine_ls_R_factor_gt 0.0361
_refine_ls_shift/su_max 0.002
_refine_ls_shift/su_mean 0.000
_refine_ls_structure_factor_coef Fsqd
_refine_ls_weighting_details 'calc w = 1/[\s^2^(Fo^2^)+(0.0647P)^2^+0.0542P] where P=(Fo^2^+2Fc^2^)/3'
_refine_ls_weighting_scheme calc
_refine_ls_wR_factor_gt 0.1029
_refine_ls_wR_factor_ref 0.1086
_reflns_number_gt 2679
_reflns_number_total 3528
_reflns_threshold_expression I>2\s(I)
_cod_data_source_file pv2121.cif
_cod_data_source_block I
_cod_database_code 2220316
_cod_database_fobs_code 2220316

loop_
_symmetry_equiv_pos_as_xyz
'x, y, z'
'-x, -y, -z'

loop_
_atom_site_type_symbol
_atom_site_label
_atom_site_fract_x
_atom_site_fract_y
_atom_site_fract_z
_atom_site_U_iso_or_equiv
_atom_site_adp_type
_atom_site_calc_flag
_atom_site_refinement_flags
_atom_site_occupancy
O O1 0.70462(14) -0.28138(12) 0.19780(5) 0.0243(2) Uani d . 1
H H1 0.651(2) -0.228(2) 0.2486(10) 0.036 Uiso d . 1
O O2 0.54875(13) -0.02370(12) 0.31294(5) 0.0228(2) Uani d . 1
O O3 0.88960(13) 0.13445(13) 0.30456(5) 0.0267(2) Uani d . 1
O O4 0.83287(14) 0.32743(14) 0.40966(6) 0.0345(2) Uani d . 1
H H4 0.973(3) 0.242(3) 0.4146(10) 0.052 Uiso d . 1
O O5 0.21609(13) 0.11128(13) 0.44162(5) 0.0245(2) Uani d . 1
H H5 0.322(3) 0.069(2) 0.4029(10) 0.037 Uiso d . 1
N N1 0.81331(15) -0.03715(16) -0.07467(6) 0.0245(2) Uani d . 1
C C1 0.61529(16) 0.07774(16) 0.17518(7) 0.0172(2) Uani d . 1
C C2 0.60924(17) 0.23363(17) 0.11636(7) 0.0192(2) Uani d . 1
H H2 0.5611 0.3674 0.1342 0.023 Uiso calc R 1
C C3 0.66995(18) 0.19999(18) 0.03453(7) 0.0211(2) Uani d . 1
H H3 0.6602 0.3099 -0.0032 0.025 Uiso calc R 1
C C4 0.74787(17) -0.00015(18) 0.00592(7) 0.0203(2) Uani d . 1
C C5 0.75624(17) -0.15813(17) 0.06392(7) 0.0206(2) Uani d . 1
H H5A 0.8070 -0.2923 0.0461 0.025 Uiso calc R 1
C C6 0.69205(17) -0.12142(16) 0.14605(7) 0.0184(2) Uani d . 1
C C7 0.7924(2) 0.1273(2) -0.13552(7) 0.0286(3) Uani d . 1
H H7A 0.6454 0.2228 -0.1325 0.043 Uiso calc R 1
H H7B 0.8422 0.0720 -0.1902 0.043 Uiso calc R 1
H H7C 0.8754 0.1975 -0.1247 0.043 Uiso calc R 1
C C8 0.9050(2) -0.2431(2) -0.10245(8) 0.0283(3) Uani d . 1
H H8A 1.0167 -0.3284 -0.0704 0.042 Uiso calc R 1
H H8B 0.9627 -0.2441 -0.1604 0.042 Uiso calc R 1
H H8C 0.7975 -0.2956 -0.0953 0.042 Uiso calc R 1
C C9 0.54677(17) 0.11448(17) 0.26072(7) 0.0177(2) Uani d . 1
C C10 0.45044(17) 0.32664(16) 0.29110(6) 0.0165(2) Uani d . 1
C C11 0.24430(18) 0.44749(17) 0.28008(7) 0.0216(2) Uani d . 1
H H11 0.1761 0.4021 0.2476 0.026 Uiso calc R 1
C C12 0.13725(18) 0.63378(17) 0.31616(7) 0.0228(3) Uani d . 1
H H12 -0.0030 0.7156 0.3079 0.027 Uiso calc R 1
C C13 0.23498(18) 0.70024(17) 0.36419(7) 0.0226(3) Uani d . 1
H H13 0.1615 0.8270 0.3893 0.027 Uiso calc R 1
C C14 0.44038(18) 0.58132(17) 0.37548(7) 0.0204(2) Uani d . 1
H H14 0.5068 0.6272 0.4086 0.024 Uiso calc R 1
C C15 0.55075(17) 0.39511(16) 0.33878(6) 0.0168(2) Uani d . 1
C C16 0.77429(17) 0.27111(16) 0.34857(7) 0.0185(2) Uani d . 1
C C17 0.2575(2) 0.2154(2) 0.49935(7) 0.0287(3) Uani d . 1
H H17A 0.1589 0.3581 0.4986 0.043 Uiso calc R 1
H H17B 0.4004 0.2052 0.4851 0.043 Uiso calc R 1
H H17C 0.2418 0.1545 0.5541 0.043 Uiso calc R 1

loop_
_atom_site_aniso_label
_atom_site_aniso_U_11
_atom_site_aniso_U_22
_atom_site_aniso_U_33
_atom_site_aniso_U_12
_atom_site_aniso_U_13
_atom_site_aniso_U_23
O1 0.0321(5) 0.0178(4) 0.0208(4) -0.0080(4) -0.0025(4) -0.0044(3)
O2 0.0310(5) 0.0189(4) 0.0175(4) -0.0093(4) -0.0025(3) -0.0021(3)
O3 0.0226(4) 0.0258(4) 0.0254(4) -0.0014(4) -0.0052(3) -0.0090(4)
O4 0.0214(5) 0.0383(5) 0.0411(6) -0.0025(4) -0.0116(4) -0.0211(4)
O5 0.0207(4) 0.0280(5) 0.0251(4) -0.0089(4) -0.0022(3) -0.0083(4)
N1 0.0215(5) 0.0316(6) 0.0169(5) -0.0071(4) -0.0011(4) -0.0064(4)
C1 0.0155(5) 0.0189(6) 0.0173(5) -0.0062(4) -0.0030(4) -0.0042(4)
C2 0.0170(5) 0.0191(5) 0.0203(5) -0.0059(4) -0.0017(4) -0.0045(4)
C3 0.0186(6) 0.0234(6) 0.0191(5) -0.0068(5) -0.0020(4) -0.0008(4)
C4 0.0127(5) 0.0288(6) 0.0175(5) -0.0054(5) -0.0023(4) -0.0063(5)
C5 0.0179(5) 0.0211(6) 0.0220(6) -0.0054(5) -0.0028(4) -0.0083(4)
C6 0.0161(5) 0.0191(6) 0.0205(5) -0.0063(4) -0.0047(4) -0.0032(4)
C7 0.0255(6) 0.0406(8) 0.0170(5) -0.0111(6) -0.0017(5) -0.0027(5)
C8 0.0265(6) 0.0397(7) 0.0223(6) -0.0161(6) 0.0031(5) -0.0158(5)
C9 0.0157(5) 0.0188(5) 0.0190(5) -0.0061(4) -0.0045(4) -0.0032(4)
C10 0.0193(5) 0.0161(5) 0.0132(5) -0.0064(4) -0.0011(4) -0.0021(4)
C11 0.0219(6) 0.0232(6) 0.0192(5) -0.0071(5) -0.0057(4) -0.0044(4)
C12 0.0190(6) 0.0215(6) 0.0228(6) -0.0026(5) -0.0045(4) -0.0023(5)
C13 0.0238(6) 0.0170(5) 0.0234(6) -0.0052(5) -0.0007(5) -0.0041(4)
C14 0.0224(6) 0.0184(6) 0.0220(5) -0.0095(5) -0.0029(4) -0.0038(4)
C15 0.0182(5) 0.0169(5) 0.0154(5) -0.0077(4) -0.0012(4) -0.0005(4)
C16 0.0201(5) 0.0181(5) 0.0186(5) -0.0088(5) -0.0025(4) -0.0022(4)
C17 0.0283(6) 0.0366(7) 0.0220(6) -0.0129(6) -0.0028(5) -0.0079(5)

loop_
_atom_type_symbol
_atom_type_description
_atom_type_scat_dispersion_real
_atom_type_scat_dispersion_imag
_atom_type_scat_source
C C 0.0033 0.0016 'International Tables Vol C Tables 4.2.6.8 and 6.1.1.4'
H H 0.0000 0.0000 'International Tables Vol C Tables 4.2.6.8 and 6.1.1.4'
N N 0.0061 0.0033 'International Tables Vol C Tables 4.2.6.8 and 6.1.1.4'
O O 0.0106 0.0060 'International Tables Vol C Tables 4.2.6.8 and 6.1.1.4'

loop_
_geom_angle_atom_site_label_1
_geom_angle_atom_site_label_2
_geom_angle_atom_site_label_3
_geom_angle
C6 O1 H1 105.2(9)
C16 O4 H4 109.9(10)
C17 O5 H5 109.8(10)
C4 N1 C8 120.41(11)
C4 N1 C7 121.24(10)
C8 N1 C7 118.35(10)
C2 C1 C6 116.93(10)
C2 C1 C9 122.49(10)
C6 C1 C9 120.58(10)
C3 C2 C1 122.67(10)
C3 C2 H2 118.7
C1 C2 H2 118.7
C2 C3 C4 120.04(11)
C2 C3 H3 120.0
C4 C3 H3 120.0
N1 C4 C5 121.05(11)
N1 C4 C3 120.88(11)
C5 C4 C3 118.07(10)
C6 C5 C4 121.21(11)
C6 C5 H5A 119.4
C4 C5 H5A 119.4
O1 C6 C5 117.56(10)
O1 C6 C1 121.36(10)
C5 C6 C1 121.08(11)
N1 C7 H7A 109.5
N1 C7 H7B 109.5
H7A C7 H7B 109.5
N1 C7 H7C 109.5
H7A C7 H7C 109.5
H7B C7 H7C 109.5
N1 C8 H8A 109.5
N1 C8 H8B 109.5
H8A C8 H8B 109.5
N1 C8 H8C 109.5
H8A C8 H8C 109.5
H8B C8 H8C 109.5
O2 C9 C1 122.52(10)
O2 C9 C10 116.45(9)
C1 C9 C10 120.82(10)
C11 C10 C15 119.40(10)
C11 C10 C9 117.74(10)
C15 C10 C9 122.31(10)
C12 C11 C10 120.65(11)
C12 C11 H11 119.7
C10 C11 H11 119.7
C13 C12 C11 120.03(11)
C13 C12 H12 120.0
C11 C12 H12 120.0
C12 C13 C14 119.83(11)
C12 C13 H13 120.1
C14 C13 H13 120.1
C13 C14 C15 120.80(11)
C13 C14 H14 119.6
C15 C14 H14 119.6
C14 C15 C10 119.28(10)
C14 C15 C16 120.61(10)
C10 C15 C16 120.10(10)
O3 C16 O4 123.78(11)
O3 C16 C15 123.12(10)
O4 C16 C15 113.10(10)
O5 C17 H17A 109.5
O5 C17 H17B 109.5
H17A C17 H17B 109.5
O5 C17 H17C 109.5
H17A C17 H17C 109.5
H17B C17 H17C 109.5

loop_
_geom_bond_atom_site_label_1
_geom_bond_atom_site_label_2
_geom_bond_distance
O1 C6 1.3550(14)
O1 H1 0.92(2)
O2 C9 1.2561(14)
O3 C16 1.2092(14)
O4 C16 1.3240(14)
O4 H4 0.94(2)
O5 C17 1.4237(15)
O5 H5 0.87(2)
N1 C4 1.3569(15)
N1 C8 1.4537(17)
N1 C7 1.4587(17)
C1 C2 1.4105(16)
C1 C6 1.4258(16)
C1 C9 1.4367(15)
C2 C3 1.3699(16)
C2 H2 0.9500
C3 C4 1.4281(17)
C3 H3 0.9500
C4 C5 1.4101(17)
C5 C6 1.3800(16)
C5 H5A 0.9500
C7 H7A 0.9800
C7 H7B 0.9800
C7 H7C 0.9800
C8 H8A 0.9800
C8 H8B 0.9800
C8 H8C 0.9800
C9 C10 1.5075(16)
C10 C11 1.3919(16)
C10 C15 1.4041(15)
C11 C12 1.3892(17)
C11 H11 0.9500
C12 C13 1.3850(17)
C12 H12 0.9500
C13 C14 1.3862(17)
C13 H13 0.9500
C14 C15 1.3950(16)
C14 H14 0.9500
C15 C16 1.4928(16)
C17 H17A 0.9800
C17 H17B 0.9800
C17 H17C 0.9800

loop_
_geom_hbond_atom_site_label_D
_geom_hbond_atom_site_label_H
_geom_hbond_atom_site_label_A
_geom_hbond_site_symmetry_A
_geom_hbond_distance_DH
_geom_hbond_distance_HA
_geom_hbond_distance_DA
_geom_hbond_angle_DHA
O1 H1 O2 . 0.92(2) 1.75(2) 2.589(2) 151.0(10)
O4 H4 O5 1_655 0.94(2) 1.70(2) 2.631(2) 168(2)
O5 H5 O2 . 0.87(2) 1.95(2) 2.815(2) 178(2)
C7 H7B O3 2_755 0.98 2.54 3.463(2) 156
C13 H13 O5 1_565 0.95 2.53 3.331(2) 142

loop_
_geom_torsion_atom_site_label_1
_geom_torsion_atom_site_label_2
_geom_torsion_atom_site_label_3
_geom_torsion_atom_site_label_4
_geom_torsion
C6 C1 C2 C3 1.11(16)
C9 C1 C2 C3 -178.47(10)
C1 C2 C3 C4 -1.53(17)
C8 N1 C4 C5 -3.56(16)
C7 N1 C4 C5 175.95(10)
C8 N1 C4 C3 175.95(10)
C7 N1 C4 C3 -4.54(16)
C2 C3 C4 N1 -178.45(10)
C2 C3 C4 C5 1.08(16)
N1 C4 C5 C6 179.25(10)
C3 C4 C5 C6 -0.27(16)
C4 C5 C6 O1 179.85(10)
C4 C5 C6 C1 -0.12(17)
C2 C1 C6 O1 179.77(9)
C9 C1 C6 O1 -0.65(16)
C2 C1 C6 C5 -0.27(16)
C9 C1 C6 C5 179.32(10)
C2 C1 C9 O2 178.74(10)
C6 C1 C9 O2 -0.82(17)
C2 C1 C9 C10 4.21(16)
C6 C1 C9 C10 -175.35(9)
O2 C9 C10 C11 -97.87(12)
C1 C9 C10 C11 76.97(14)
O2 C9 C10 C15 73.53(14)
C1 C9 C10 C15 -111.62(12)
C15 C10 C11 C12 -0.42(16)
C9 C10 C11 C12 171.25(10)
C10 C11 C12 C13 -0.52(17)
C11 C12 C13 C14 0.63(18)
C12 C13 C14 C15 0.20(17)
C13 C14 C15 C10 -1.13(16)
C13 C14 C15 C16 177.71(10)
C11 C10 C15 C14 1.23(16)
C9 C10 C15 C14 -170.04(10)
C11 C10 C15 C16 -177.62(10)
C9 C10 C15 C16 11.12(15)
C14 C15 C16 O3 -162.76(11)
C10 C15 C16 O3 16.06(16)
C14 C15 C16 O4 16.69(15)
C10 C15 C16 O4 -164.48(10)

loop_
_cod_related_entry_id
_cod_related_entry_database
_cod_related_entry_code
1 ChemSpider 30655671
